data_4343836
loop_
_publ_author_name
'Drews, T.'
'Supel, J.'
'Seppelt, K.'
'Hagenbach, A.'

_publ_section_title
;
 Solid state molecular structures of transition metal hexafluorides
;
_journal_coden_ASTM INOCAJ
_journal_name_full 'Inorganic Chemistry'
_journal_page_first 3782
_journal_page_last 3788
_journal_paper_doi 10.1021/ic052029f
_journal_volume 45
_journal_year 2006
_chemical_formula_sum 'F6 O2 Rh'
_chemical_name_systematic 'Dioxygenyl hexafluororhodate'
_space_group_IT_number 2
_symmetry_space_group_name_Hall '-P 1'
_symmetry_space_group_name_H-M 'P -1'
_cell_angle_alpha 78.691
_cell_angle_beta 89.656
_cell_angle_gamma 77.806
_cell_formula_units_Z 1
_cell_length_a 4.9118
_cell_length_b 4.9643
_cell_length_c 4.9706
_cell_volume 116.087
_cod_data_source_file Drews_INOCAJ_2006_785.cif
_cod_data_source_block F6O2Rh1
_cod_original_cell_volume 116.0873
_cod_original_formula_sum 'F6 O2 Rh1'
_cod_database_code 4343836

loop_
_symmetry_equiv_pos_as_xyz
x,y,z
-x,-y,-z

loop_
_atom_site_label
_atom_site_type_symbol
_atom_site_fract_x
_atom_site_fract_y
_atom_site_fract_z
_atom_site_occupancy
_atom_site_U_iso_or_equiv
Rh1 Rh+5 0 0 0 1 0.0
F1 F-1 0.08929 0.23128 -0.31507 1 0.0
O1 O 0.5379 -0.42482 -0.44803 1 0.0
F2 F-1 0.22848 -0.3141 -0.09552 1 0.0
F3 F-1 0.29551 0.05159 0.19543 1 0.0

loop_
_cod_changelog_entry_id
_cod_changelog_entry_author
_cod_changelog_entry_date
_cod_changelog_entry_text
1 'Vaitkus, Antanas' 2025-01-14T10:46:05+02:00
;
 Updated bibliographic information. Updated the '_chemical_name_systematic'
 data item value.
;
